data_2109043
loop_
_publ_author_name
'Bogdanov, Nikita E.'
'Korabel'nikov, Dmitry V.'
'Fedorov, Igor A.'
'Zakharov, Boris A.'
'Boldyreva, Elena V.'

_publ_section_title
;
 The effect of hydrostatic compression on the crystal structure of
 glycinium phosphite
;
_journal_issue 5
_journal_name_full 'Acta Crystallographica Section B'
_journal_page_first
;
;
_journal_paper_doi 10.1107/S2052520622008289
_journal_volume 78
_journal_year 2022
_chemical_formula_moiety 'C2 H6 N O2, H2 O3 P'
_chemical_formula_sum 'C2 H8 N O5 P'
_chemical_formula_weight 157.06
_space_group_crystal_system monoclinic
_space_group_IT_number 14
_space_group_name_Hall '-P 2yab'
_space_group_name_H-M_alt 'P 1 21/a 1'
_atom_sites_solution_hydrogens geom
_atom_sites_solution_primary direct
_atom_sites_solution_secondary difmap
_audit_creation_method SHELXL-2018/3
_cell_angle_alpha 90
_cell_angle_beta 100.98(6)
_cell_angle_gamma 90
_cell_formula_units_Z 4
_cell_length_a 9.0700(17)
_cell_length_b 8.4856(9)
_cell_length_c 6.610(11)
_cell_measurement_pressure 6520000
_cell_measurement_reflns_used 459
_cell_measurement_temperature 293(2)
_cell_measurement_theta_max 25.1080
_cell_measurement_theta_min 3.3010
_cell_volume 499.4(8)
_computing_cell_refinement 'CrysAlisPro 1.171.40.53 (Rigaku OD, 2019)'
_computing_data_collection 'CrysAlisPro 1.171.40.53 (Rigaku OD, 2019)'
_computing_data_reduction 'CrysAlisPro 1.171.40.53 (Rigaku OD, 2019)'
_computing_structure_refinement 'SHELXL-2018/3 (Sheldrick, 2018)'
_diffrn_ambient_pressure 6520000
_diffrn_ambient_temperature 293(2)
_diffrn_detector 'CCD plate'
_diffrn_detector_area_resol_mean 10.3457
_diffrn_detector_type Ruby
_diffrn_measured_fraction_theta_full 0.366
_diffrn_measured_fraction_theta_max 0.328
_diffrn_measurement_device 'four-circle diffractometer'
_diffrn_measurement_device_type 'Xcalibur, Ruby, Gemini ultra'
_diffrn_radiation_monochromator graphite
_diffrn_radiation_probe x-ray
_diffrn_radiation_type 'Mo K\a'
_diffrn_radiation_wavelength 0.71073
_diffrn_reflns_av_R_equivalents 0.1361
_diffrn_reflns_av_unetI/netI 0.1268
_diffrn_reflns_Laue_measured_fraction_full 0.366
_diffrn_reflns_Laue_measured_fraction_max 0.328
_diffrn_reflns_limit_h_max 11
_diffrn_reflns_limit_h_min -11
_diffrn_reflns_limit_k_max 11
_diffrn_reflns_limit_k_min -11
_diffrn_reflns_limit_l_max 3
_diffrn_reflns_limit_l_min -3
_diffrn_reflns_number 2523
_diffrn_reflns_point_group_measured_fraction_full 0.366
_diffrn_reflns_point_group_measured_fraction_max 0.328
_diffrn_reflns_theta_full 25.242
_diffrn_reflns_theta_max 28.003
_diffrn_reflns_theta_min 3.316
_diffrn_source 'fine-focus sealed X-ray tube'
_diffrn_source_type 'Enhance (Mo) X-ray Source'
_exptl_absorpt_coefficient_mu 0.497
_exptl_absorpt_correction_T_max 1.00000
_exptl_absorpt_correction_T_min 0.01258
_exptl_absorpt_correction_type multi-scan
_exptl_absorpt_process_details
;
CrysAlisPro 1.171.40.53 (Rigaku Oxford Diffraction, 2019)
Empirical absorption correction using spherical harmonics,
 implemented in SCALE3 ABSPACK scaling algorithm.
;
_exptl_crystal_colour white
_exptl_crystal_density_diffrn 2.089
_exptl_crystal_description plates
_exptl_crystal_F_000 328
_exptl_crystal_size_max 0.21
_exptl_crystal_size_mid 0.10
_exptl_crystal_size_min 0.05
_refine_diff_density_max 0.373
_refine_diff_density_min -0.415
_refine_diff_density_rms 0.102
_refine_ls_extinction_method none
_refine_ls_goodness_of_fit_ref 1.074
_refine_ls_hydrogen_treatment constr
_refine_ls_matrix_type full
_refine_ls_number_parameters 86
_refine_ls_number_reflns 397
_refine_ls_number_restraints 44
_refine_ls_restrained_S_all 1.023
_refine_ls_R_factor_all 0.1422
_refine_ls_R_factor_gt 0.0752
_refine_ls_shift/su_max 0.000
_refine_ls_shift/su_mean 0.000
_refine_ls_structure_factor_coef Fsqd
_refine_ls_weighting_details 'w=1/[\s^2^(Fo^2^)+(0.1184P)^2^+1.5202P] where P=(Fo^2^+2Fc^2^)/3'
_refine_ls_weighting_scheme calc
_refine_ls_wR_factor_gt 0.1739
_refine_ls_wR_factor_ref 0.2197
_reflns_Friedel_coverage 0.000
_reflns_number_gt 244
_reflns_number_total 397
_reflns_threshold_expression 'I > 2\s(I)'
_cod_data_source_file xk5096sup1.cif
_cod_data_source_block 6.46
_cod_original_sg_symbol_H-M 'P 21/a'
_cod_database_code 2109043
_shelx_shelxl_version_number 2018/3
_shelx_space_group_comment
;
The symmetry employed for this shelxl refinement is uniquely defined
by the following loop, which should always be used as a source of
symmetry information in preference to the above space-group names.
They are only intended as comments.
;
_oxdiff_exptl_absorpt_empirical_full_min 0.703
_oxdiff_exptl_absorpt_empirical_full_max 63.473
_oxdiff_exptl_absorpt_empirical_details
;
Empirical correction (ABSPACK) includes:
- Absorption correction using spherical harmonics
- Frame scaling
;

loop_
_space_group_symop_operation_xyz
'x, y, z'
'-x+1/2, y+1/2, -z'
'-x, -y, -z'
'x-1/2, -y-1/2, z'

loop_
_atom_site_label
_atom_site_type_symbol
_atom_site_fract_x
_atom_site_fract_y
_atom_site_fract_z
_atom_site_U_iso_or_equiv
_atom_site_adp_type
_atom_site_occupancy
_atom_site_site_symmetry_order
_atom_site_calc_flag
_atom_site_refinement_flags_posn
_atom_site_refinement_flags_adp
_atom_site_refinement_flags_occupancy
_atom_site_disorder_assembly
_atom_site_disorder_group
C1 C 0.6725(13) 0.2813(10) 0.798(5) 0.022(8) Uani 1 1 d . U . . .
H1D H 0.572946 0.234954 0.771747 0.027 Uiso 1 1 calc R U . . .
H1E H 0.699144 0.308972 0.942586 0.027 Uiso 1 1 calc R U . . .
C2 C 0.7865(14) 0.1673(10) 0.739(5) 0.020(7) Uani 1 1 d . U . . .
N1 N 0.6775(11) 0.4243(8) 0.664(4) 0.022(8) Uani 1 1 d . U . . .
H1A H 0.642651 0.399245 0.533198 0.026 Uiso 1 1 calc R U . . .
H1B H 0.771825 0.457958 0.678244 0.026 Uiso 1 1 calc R U . . .
H1C H 0.620924 0.500223 0.702699 0.026 Uiso 1 1 calc R U . . .
O1 O 0.5375(11) 0.8645(9) 0.988(4) 0.041(6) Uani 1 1 d . U . . .
H1 H 0.538018 0.961156 0.989071 0.050 Uiso 0.5 1 calc DR U P . .
O2 O 0.4615(9) 0.6452(7) 0.735(3) 0.037(6) Uani 1 1 d . U . . .
O3 O 0.4451(9) 0.9260(8) 0.628(3) 0.040(7) Uani 1 1 d . U . . .
H3 H 0.492167 0.947840 0.537822 0.048 Uiso 0.5 1 calc DR U P . .
O4 O 0.8511(9) 0.1792(8) 0.601(3) 0.024(8) Uani 1 1 d . U . . .
O5 O 0.8073(10) 0.0518(8) 0.888(3) 0.026(8) Uani 1 1 d . U . . .
H5 H 0.860891 -0.017937 0.855229 0.031 Uiso 1 1 calc R U . . .
P1 P 0.5311(4) 0.8068(3) 0.7717(16) 0.036(5) Uani 1 1 d . U . . .
H1P H 0.633777 0.801934 0.745627 0.043 Uiso 1 1 calc R U . . .

loop_
_atom_site_aniso_label
_atom_site_aniso_U_11
_atom_site_aniso_U_22
_atom_site_aniso_U_33
_atom_site_aniso_U_23
_atom_site_aniso_U_13
_atom_site_aniso_U_12
C1 0.028(4) 0.011(3) 0.02(2) 0.011(6) -0.005(7) 0.001(3)
C2 0.024(4) 0.009(3) 0.02(2) 0.010(5) -0.002(7) -0.001(3)
N1 0.031(5) 0.012(3) 0.02(2) 0.012(7) 0.002(9) 0.005(3)
O1 0.035(5) 0.013(4) 0.07(2) 0.007(7) 0.007(8) 0.010(3)
O2 0.025(4) 0.010(3) 0.072(19) -0.004(5) 0.004(7) -0.006(3)
O3 0.026(4) 0.018(3) 0.07(2) 0.002(6) 0.002(7) -0.002(3)
O4 0.029(5) 0.017(3) 0.02(2) 0.004(6) 0.003(8) 0.002(3)
O5 0.039(4) 0.014(3) 0.02(2) 0.005(6) 0.003(8) 0.005(3)
P1 0.0196(17) 0.0122(15) 0.075(17) 0.000(3) 0.008(4) 0.0004(12)

loop_
_atom_type_symbol
_atom_type_description
_atom_type_scat_dispersion_real
_atom_type_scat_dispersion_imag
_atom_type_scat_source
C C 0.0033 0.0016 'International Tables Vol C Tables 4.2.6.8 and 6.1.1.4'
H H 0.0000 0.0000 'International Tables Vol C Tables 4.2.6.8 and 6.1.1.4'
N N 0.0061 0.0033 'International Tables Vol C Tables 4.2.6.8 and 6.1.1.4'
O O 0.0106 0.0060 'International Tables Vol C Tables 4.2.6.8 and 6.1.1.4'
P P 0.1023 0.0942 'International Tables Vol C Tables 4.2.6.8 and 6.1.1.4'

loop_
_geom_angle_atom_site_label_1
_geom_angle_atom_site_label_2
_geom_angle_atom_site_label_3
_geom_angle
_geom_angle_site_symmetry_1
_geom_angle_site_symmetry_3
_geom_angle_publ_flag
N1 C1 C2 105.4(17) . . ?
N1 C1 H1D 110.7 . . ?
C2 C1 H1D 110.7 . . ?
N1 C1 H1E 110.7 . . ?
C2 C1 H1E 110.7 . . ?
H1D C1 H1E 108.8 . . ?
O4 C2 O5 126.4(11) . . ?
O4 C2 C1 127.3(18) . . ?
O5 C2 C1 106(2) . . ?
C1 N1 H1A 109.5 . . ?
C1 N1 H1B 109.5 . . ?
H1A N1 H1B 109.5 . . ?
C1 N1 H1C 109.5 . . ?
H1A N1 H1C 109.5 . . ?
H1B N1 H1C 109.5 . . ?
P1 O1 H1 109.5 . . ?
P1 O3 H3 109.5 . . ?
C2 O5 H5 109.5 . . ?
O3 P1 O2 111.1(9) . . ?
O3 P1 O1 107.6(8) . . ?
O2 P1 O1 112.9(11) . . ?
O3 P1 H1P 108.4 . . ?
O2 P1 H1P 108.4 . . ?
O1 P1 H1P 108.4 . . ?

loop_
_geom_bond_atom_site_label_1
_geom_bond_atom_site_label_2
_geom_bond_distance
_geom_bond_site_symmetry_2
_geom_bond_publ_flag
C1 N1 1.51(2) . ?
C1 C2 1.52(2) . ?
C1 H1D 0.9700 . ?
C1 H1E 0.9700 . ?
C2 O4 1.18(3) . ?
C2 O5 1.38(3) . ?
N1 H1A 0.8900 . ?
N1 H1B 0.8900 . ?
N1 H1C 0.8900 . ?
O1 P1 1.50(3) . ?
O1 H1 0.8200 . ?
O2 P1 1.510(7) . ?
O3 P1 1.499(14) . ?
O3 H3 0.8200 . ?
O5 H5 0.8200 . ?
P1 H1P 0.9800 . ?

loop_
_geom_hbond_atom_site_label_D
_geom_hbond_atom_site_label_H
_geom_hbond_atom_site_label_A
_geom_hbond_distance_DH
_geom_hbond_distance_HA
_geom_hbond_distance_DA
_geom_hbond_angle_DHA
_geom_hbond_site_symmetry_A
_geom_hbond_publ_flag
N1 H1A O2 0.89 1.88 2.76(3) 170.8 3_666 yes
N1 H1B O3 0.89 1.94 2.789(11) 160.3 4_675 yes
N1 H1C O2 0.89 1.94 2.814(11) 166.4 . yes
O1 H1 O1 0.82 1.65 2.411(16) 153.6 3_677 yes
O3 H3 O3 0.82 1.71 2.47(2) 153.5 3_676 yes
O5 H5 O2 0.82 1.71 2.512(14) 167.4 4_665 yes

loop_
_geom_torsion_atom_site_label_1
_geom_torsion_atom_site_label_2
_geom_torsion_atom_site_label_3
_geom_torsion_atom_site_label_4
_geom_torsion
_geom_torsion_site_symmetry_1
_geom_torsion_site_symmetry_2
_geom_torsion_site_symmetry_3
_geom_torsion_site_symmetry_4
_geom_torsion_publ_flag
N1 C1 C2 O4 -9(3) . . . . ?
N1 C1 C2 O5 167.4(14) . . . . ?

_cod_database_fobs_code 2109043
